data_4128492
loop_
_publ_author_name
'Hadlington, Terrance J.'
'Szilv\'asi, Tibor'
'Driess, Matthias'

_publ_section_title
;
 Versatile Tautomerization of EH<sub>2</sub>-Substituted Silylenes (E = N,
 P, As) in the Coordination Sphere of Nickel.
;
_journal_issue 7
_journal_name_full 'Journal of the American Chemical Society'
_journal_page_first 3304
_journal_page_last 3314
_journal_paper_doi 10.1021/jacs.9b00159
_journal_volume 141
_journal_year 2019
_chemical_formula_moiety 'C46 H90 As Li N7 Ni Si2'
_chemical_formula_sum 'C46 H90 As Li N7 Ni Si2'
_chemical_formula_weight 937.99
_space_group_crystal_system triclinic
_space_group_IT_number 2
_space_group_name_Hall '-P 1'
_space_group_name_H-M_alt 'P -1'
_atom_sites_solution_hydrogens mixed
_audit_creation_method SHELXL-2016/6
_cell_angle_alpha 91.496(3)
_cell_angle_beta 102.225(2)
_cell_angle_gamma 103.698(3)
_cell_formula_units_Z 4
_cell_length_a 15.7427(4)
_cell_length_b 18.0180(6)
_cell_length_c 20.4069(6)
_cell_measurement_reflns_used 13064
_cell_measurement_temperature 150(2)
_cell_measurement_theta_max 73.5410
_cell_measurement_theta_min 2.4910
_cell_volume 5478.5(3)
_computing_cell_refinement 'CrysAlisPro 1.171.38.46 (Rigaku OD, 2015)'
_computing_data_collection 'CrysAlisPro 1.171.38.46 (Rigaku OD, 2015)'
_computing_data_reduction 'CrysAlisPro 1.171.38.46 (Rigaku OD, 2015)'
_computing_structure_refinement 'SHELXL-2016/6 (Sheldrick, 2016)'
_computing_structure_solution 'SHELXT 2014/5 (Sheldrick, 2014)'
_diffrn_ambient_temperature 150(2)
_diffrn_detector_area_resol_mean 10.5435
_diffrn_measured_fraction_theta_full 0.999
_diffrn_measured_fraction_theta_max 0.996
_diffrn_measurement_device_type 'SuperNova, Single source at offset, Atlas'
_diffrn_measurement_method '\w scans'
_diffrn_radiation_type CuK\a
_diffrn_radiation_wavelength 1.54184
_diffrn_reflns_av_R_equivalents 0.0416
_diffrn_reflns_av_unetI/netI 0.0582
_diffrn_reflns_Laue_measured_fraction_full 0.999
_diffrn_reflns_Laue_measured_fraction_max 0.996
_diffrn_reflns_limit_h_max 19
_diffrn_reflns_limit_h_min -15
_diffrn_reflns_limit_k_max 21
_diffrn_reflns_limit_k_min -21
_diffrn_reflns_limit_l_max 24
_diffrn_reflns_limit_l_min -24
_diffrn_reflns_number 39216
_diffrn_reflns_point_group_measured_fraction_full 0.999
_diffrn_reflns_point_group_measured_fraction_max 0.996
_diffrn_reflns_theta_full 67.684
_diffrn_reflns_theta_max 69.999
_diffrn_reflns_theta_min 2.532
_diffrn_source 'micro-focus sealed X-ray tube'
_exptl_absorpt_coefficient_mu 1.855
_exptl_absorpt_correction_T_max 1.00000
_exptl_absorpt_correction_T_min 0.80965
_exptl_absorpt_correction_type multi-scan
_exptl_absorpt_process_details
;
CrysAlisPro 1.171.38.46 (Rigaku Oxford Diffraction, 2015)
Empirical absorption correction using spherical harmonics,
 implemented in SCALE3 ABSPACK scaling algorithm.
;
_exptl_crystal_colour red
_exptl_crystal_density_diffrn 1.137
_exptl_crystal_description rhombohedral
_exptl_crystal_F_000 2028
_exptl_crystal_size_max 0.174
_exptl_crystal_size_mid 0.106
_exptl_crystal_size_min 0.060
_refine_diff_density_max 0.646
_refine_diff_density_min -0.559
_refine_diff_density_rms 0.064
_refine_ls_extinction_method none
_refine_ls_goodness_of_fit_ref 1.013
_refine_ls_hydrogen_treatment mixed
_refine_ls_matrix_type full
_refine_ls_number_parameters 1132
_refine_ls_number_reflns 20683
_refine_ls_number_restraints 0
_refine_ls_restrained_S_all 1.013
_refine_ls_R_factor_all 0.0648
_refine_ls_R_factor_gt 0.0434
_refine_ls_shift/su_max 0.003
_refine_ls_shift/su_mean 0.000
_refine_ls_structure_factor_coef Fsqd
_refine_ls_weighting_details 'w=1/[\s^2^(Fo^2^)+(0.0537P)^2^+1.2475P] where P=(Fo^2^+2Fc^2^)/3'
_refine_ls_weighting_scheme calc
_refine_ls_wR_factor_gt 0.1056
_refine_ls_wR_factor_ref 0.1194
_reflns_Friedel_coverage 0.000
_reflns_number_gt 15558
_reflns_number_total 20683
_reflns_threshold_expression 'I > 2\s(I)'
_cod_data_source_file ja9b00159_si_002.cif
_cod_data_source_block compound_12
_cod_database_code 4128492
_shelx_shelxl_version_number 2016/6
_shelx_space_group_comment
;
The symmetry employed for this shelxl refinement is uniquely defined
by the following loop, which should always be used as a source of
symmetry information in preference to the above space-group names.
They are only intended as comments.
;

loop_
_space_group_symop_operation_xyz
'x, y, z'
'-x, -y, -z'

loop_
_atom_site_label
_atom_site_type_symbol
_atom_site_fract_x
_atom_site_fract_y
_atom_site_fract_z
_atom_site_U_iso_or_equiv
_atom_site_adp_type
_atom_site_occupancy
_atom_site_site_symmetry_order
_atom_site_calc_flag
_atom_site_refinement_flags_posn
_atom_site_refinement_flags_adp
_atom_site_refinement_flags_occupancy
_atom_site_disorder_assembly
_atom_site_disorder_group
As2 As 0.61284(2) 0.16626(2) 0.48104(2) 0.02727(8) Uani 1 1 d . . . . .
As1 As 0.87286(2) 0.84605(2) 1.00086(2) 0.03062(8) Uani 1 1 d . . . . .
Ni1 Ni 0.76648(3) 0.75276(3) 0.91878(2) 0.02493(11) Uani 1 1 d . . . . .
Ni2 Ni 0.69059(3) 0.27001(2) 0.56580(2) 0.02247(10) Uani 1 1 d . . . . .
Si1 Si 0.72569(5) 0.81472(4) 0.99842(3) 0.02416(15) Uani 1 1 d . . . . .
Si3 Si 0.76280(5) 0.20276(4) 0.51286(4) 0.02481(15) Uani 1 1 d . . . . .
Si2 Si 0.62999(5) 0.67377(4) 1.06006(4) 0.03019(17) Uani 1 1 d . . . . .
Si4 Si 0.87920(5) 0.33548(4) 0.45630(4) 0.03119(17) Uani 1 1 d . . . . .
N9 N 0.79388(15) 0.42110(12) 0.63696(11) 0.0252(5) Uani 1 1 d . . . . .
N10 N 0.83480(15) 0.32768(13) 0.68785(11) 0.0289(5) Uani 1 1 d . . . . .
N5 N 0.92506(16) 0.69028(14) 0.91119(12) 0.0311(5) Uani 1 1 d . . . . .
N12 N 0.51631(15) 0.31868(13) 0.53722(11) 0.0274(5) Uani 1 1 d . . . . .
N1 N 0.67229(15) 0.77174(13) 1.06216(11) 0.0265(5) Uani 1 1 d . . . . .
N11 N 0.54939(16) 0.28398(13) 0.63748(11) 0.0286(5) Uani 1 1 d . . . . .
N4 N 0.88268(15) 0.74723(14) 0.82301(11) 0.0300(5) Uani 1 1 d . . . . .
N3 N 0.63763(15) 0.61709(13) 0.83755(11) 0.0284(5) Uani 1 1 d . . . . .
N2 N 0.59380(15) 0.72043(14) 0.81877(11) 0.0307(5) Uani 1 1 d . . . . .
N8 N 0.84200(15) 0.23789(13) 0.46221(12) 0.0285(5) Uani 1 1 d . . . . .
N14 N 0.69589(18) -0.04623(14) 0.47891(14) 0.0394(6) Uani 1 1 d . . . . .
C76 C 0.52108(18) 0.33232(15) 0.46711(13) 0.0268(6) Uani 1 1 d . . . . .
H76 H 0.574843 0.315865 0.459545 0.032 Uiso 1 1 calc R U . . .
N7 N 0.8195(7) 1.0587(6) 1.0610(5) 0.0373(18) Uani 0.628(12) 1 d . . P A 1
N13 N 0.6765(2) 0.00132(15) 0.60974(14) 0.0485(7) Uani 1 1 d . . . . .
C61 C 0.86040(18) 0.45383(16) 0.69485(13) 0.0289(6) Uani 1 1 d . . . . .
C27 C 0.86145(18) 0.72794(15) 0.88320(13) 0.0272(6) Uani 1 1 d . . . . .
C59 C 0.77758(18) 0.34266(15) 0.63181(13) 0.0248(5) Uani 1 1 d . . . . .
C70 C 0.58026(18) 0.29257(15) 0.57960(12) 0.0243(5) Uani 1 1 d . . . . .
C60 C 0.88562(19) 0.39525(17) 0.72641(14) 0.0332(6) Uani 1 1 d . . . . .
C65 C 0.74130(19) 0.46134(15) 0.58958(13) 0.0277(6) Uani 1 1 d . . . . .
H65 H 0.704848 0.422453 0.552137 0.033 Uiso 1 1 calc R U . . .
C58 C 0.7835(2) 0.37967(18) 0.42622(16) 0.0393(7) Uani 1 1 d . . . . .
H58A H 0.753848 0.359703 0.379799 0.059 Uiso 1 1 calc R U . . .
H58B H 0.806000 0.435440 0.428000 0.059 Uiso 1 1 calc R U . . .
H58C H 0.740482 0.367088 0.455073 0.059 Uiso 1 1 calc R U . . .
C16 C 0.66070(18) 0.69400(16) 0.85764(13) 0.0279(6) Uani 1 1 d . . . . .
C72 C 0.44721(19) 0.32644(18) 0.56810(15) 0.0340(6) Uani 1 1 d . . . . .
C28 C 0.9578(2) 0.72301(17) 0.81396(15) 0.0348(7) Uani 1 1 d . . . . .
C73 C 0.6021(2) 0.26004(17) 0.69796(13) 0.0326(6) Uani 1 1 d . . . . .
H73 H 0.654718 0.247203 0.684499 0.039 Uiso 1 1 calc R U . . .
C1 C 0.66948(19) 0.82112(16) 1.11760(13) 0.0298(6) Uani 1 1 d . . . . .
C44 C 0.86795(19) 0.18301(16) 0.42345(15) 0.0307(6) Uani 1 1 d . . . . .
C22 C 0.6936(2) 0.56663(16) 0.86632(14) 0.0324(6) Uani 1 1 d . . . . .
H22 H 0.740435 0.597678 0.904433 0.039 Uiso 1 1 calc R U . . .
C29 C 0.9837(2) 0.68721(18) 0.86913(16) 0.0367(7) Uani 1 1 d . . . . .
C77 C 0.5361(2) 0.41666(16) 0.45307(15) 0.0371(7) Uani 1 1 d . . . . .
H77A H 0.485160 0.435681 0.460347 0.056 Uiso 1 1 calc R U . . .
H77B H 0.541471 0.422142 0.406361 0.056 Uiso 1 1 calc R U . . .
H77C H 0.591302 0.446335 0.483472 0.056 Uiso 1 1 calc R U . . .
C19 C 0.5920(2) 0.80152(17) 0.82540(14) 0.0340(6) Uani 1 1 d . . . . .
H19 H 0.648074 0.827956 0.858844 0.041 Uiso 1 1 calc R U . . .
C71 C 0.4683(2) 0.30508(17) 0.63127(15) 0.0344(6) Uani 1 1 d . . . . .
C18 C 0.55820(19) 0.59726(17) 0.78676(14) 0.0326(6) Uani 1 1 d . . . . .
C15 C 0.5344(2) 0.63628(18) 0.98595(16) 0.0407(7) Uani 1 1 d . . . . .
H15A H 0.485691 0.660912 0.988013 0.061 Uiso 1 1 calc R U . . .
H15B H 0.512635 0.580724 0.986732 0.061 Uiso 1 1 calc R U . . .
H15C H 0.554843 0.647598 0.944325 0.061 Uiso 1 1 calc R U . . .
C14 C 0.7182(2) 0.62114(18) 1.05783(17) 0.0426(7) Uani 1 1 d . . . . .
H14A H 0.741865 0.632265 1.017491 0.064 Uiso 1 1 calc R U . . .
H14B H 0.692067 0.565942 1.056854 0.064 Uiso 1 1 calc R U . . .
H14C H 0.766866 0.637562 1.097963 0.064 Uiso 1 1 calc R U . . .
C17 C 0.53086(19) 0.66186(18) 0.77551(14) 0.0346(7) Uani 1 1 d . . . . .
C30 C 0.8275(2) 0.78687(18) 0.77650(14) 0.0354(7) Uani 1 1 d . . . . .
H30 H 0.782649 0.798809 0.800644 0.042 Uiso 1 1 calc R U . . .
C6 C 0.5950(2) 0.85200(17) 1.11563(15) 0.0356(7) Uani 1 1 d . . . . .
C49 C 0.9454(2) 0.15737(17) 0.45052(17) 0.0372(7) Uani 1 1 d . . . . .
C33 C 0.9287(2) 0.66205(18) 0.97840(15) 0.0366(7) Uani 1 1 d . . . . .
H33 H 0.876515 0.673485 0.993674 0.044 Uiso 1 1 calc R U . . .
C2 C 0.7422(2) 0.83866(18) 1.17451(14) 0.0368(7) Uani 1 1 d . . . . .
C47 C 0.9202(2) 0.07658(19) 0.34748(18) 0.0452(8) Uani 1 1 d . . . . .
H47 H 0.937879 0.040579 0.321818 0.054 Uiso 1 1 calc R U . . .
C69 C 0.8965(2) 0.53773(17) 0.71347(15) 0.0367(7) Uani 1 1 d . . . . .
H69A H 0.930191 0.546156 0.760382 0.055 Uiso 1 1 calc R U . . .
H69B H 0.846645 0.562590 0.708145 0.055 Uiso 1 1 calc R U . . .
H69C H 0.936249 0.559567 0.684119 0.055 Uiso 1 1 calc R U . . .
C10 C 0.5154(2) 0.8353(2) 1.05577(17) 0.0425(8) Uani 1 1 d . . . . .
H10 H 0.527886 0.800849 1.021691 0.051 Uiso 1 1 calc R U . . .
C26 C 0.5153(2) 0.51829(18) 0.75337(16) 0.0440(8) Uani 1 1 d . . . . .
H26A H 0.489867 0.485321 0.785437 0.066 Uiso 1 1 calc R U . . .
H26B H 0.560569 0.497209 0.738304 0.066 Uiso 1 1 calc R U . . .
H26C H 0.467553 0.520665 0.714538 0.066 Uiso 1 1 calc R U . . .
C45 C 0.8170(2) 0.15507(16) 0.35806(15) 0.0327(6) Uani 1 1 d . . . . .
C50 C 0.7340(2) 0.18108(18) 0.32554(15) 0.0371(7) Uani 1 1 d . . . . .
H50 H 0.721856 0.215878 0.359511 0.045 Uiso 1 1 calc R U . . .
C67 C 0.6743(2) 0.49022(17) 0.62165(15) 0.0352(7) Uani 1 1 d . . . . .
H67A H 0.635815 0.447019 0.637977 0.053 Uiso 1 1 calc R U . . .
H67B H 0.637306 0.514146 0.588084 0.053 Uiso 1 1 calc R U . . .
H67C H 0.707068 0.527972 0.659405 0.053 Uiso 1 1 calc R U . . .
C57 C 0.9500(2) 0.38642(17) 0.53797(16) 0.0378(7) Uani 1 1 d . . . . .
H57A H 0.914581 0.379533 0.572493 0.057 Uiso 1 1 calc R U . . .
H57B H 0.970096 0.441178 0.532314 0.057 Uiso 1 1 calc R U . . .
H57C H 1.002288 0.365197 0.551819 0.057 Uiso 1 1 calc R U . . .
C66 C 0.7973(2) 0.52491(17) 0.55741(15) 0.0369(7) Uani 1 1 d . . . . .
H66A H 0.820704 0.570655 0.589088 0.055 Uiso 1 1 calc R U . . .
H66B H 0.759706 0.537177 0.516418 0.055 Uiso 1 1 calc R U . . .
H66C H 0.847371 0.507760 0.546056 0.055 Uiso 1 1 calc R U . . .
C62 C 0.8445(2) 0.24982(17) 0.69831(14) 0.0357(7) Uani 1 1 d . . . . .
H62 H 0.794728 0.214913 0.664517 0.043 Uiso 1 1 calc R U . . .
C46 C 0.8444(2) 0.10196(18) 0.32133(16) 0.0398(7) Uani 1 1 d . . . . .
H46 H 0.810221 0.082869 0.277426 0.048 Uiso 1 1 calc R U . . .
C21 C 0.5142(2) 0.8118(2) 0.85507(16) 0.0443(8) Uani 1 1 d . . . . .
H21A H 0.457370 0.788755 0.823080 0.067 Uiso 1 1 calc R U . . .
H21B H 0.519313 0.866555 0.864049 0.067 Uiso 1 1 calc R U . . .
H21C H 0.515663 0.786645 0.897162 0.067 Uiso 1 1 calc R U . . .
C24 C 0.7436(2) 0.54271(19) 0.81639(17) 0.0444(8) Uani 1 1 d . . . . .
H24A H 0.700324 0.516434 0.775874 0.067 Uiso 1 1 calc R U . . .
H24B H 0.779256 0.508029 0.836889 0.067 Uiso 1 1 calc R U . . .
H24C H 0.783441 0.588272 0.804285 0.067 Uiso 1 1 calc R U . . .
C68 C 0.9529(2) 0.3993(2) 0.79125(16) 0.0475(8) Uani 1 1 d . . . . .
H68A H 0.988232 0.452278 0.803242 0.071 Uiso 1 1 calc R U . . .
H68B H 0.992792 0.366327 0.786086 0.071 Uiso 1 1 calc R U . . .
H68C H 0.921534 0.381839 0.826872 0.071 Uiso 1 1 calc R U . . .
C78 C 0.4406(2) 0.2824(2) 0.41749(16) 0.0461(8) Uani 1 1 d . . . . .
H78A H 0.435426 0.228456 0.426256 0.069 Uiso 1 1 calc R U . . .
H78B H 0.448445 0.289699 0.371529 0.069 Uiso 1 1 calc R U . . .
H78C H 0.385982 0.296777 0.422702 0.069 Uiso 1 1 calc R U . . .
C3 C 0.7365(3) 0.8852(2) 1.22830(16) 0.0473(9) Uani 1 1 d . . . . .
H3 H 0.784462 0.896392 1.267063 0.057 Uiso 1 1 calc R U . . .
C48 C 0.9694(2) 0.10418(19) 0.41105(18) 0.0437(8) Uani 1 1 d . . . . .
H48 H 1.021366 0.086692 0.428858 0.052 Uiso 1 1 calc R U . . .
C4 C 0.6644(3) 0.9151(2) 1.22706(17) 0.0523(10) Uani 1 1 d . . . . .
H4 H 0.662571 0.946855 1.264413 0.063 Uiso 1 1 calc R U . . .
C20 C 0.5963(2) 0.84023(19) 0.76009(16) 0.0438(8) Uani 1 1 d . . . . .
H20A H 0.650109 0.835105 0.745400 0.066 Uiso 1 1 calc R U . . .
H20B H 0.598514 0.894662 0.767652 0.066 Uiso 1 1 calc R U . . .
H20C H 0.542856 0.815753 0.725308 0.066 Uiso 1 1 calc R U . . .
C13 C 0.5844(2) 0.65024(19) 1.13679(16) 0.0418(7) Uani 1 1 d . . . . .
H13A H 0.630871 0.672342 1.177117 0.063 Uiso 1 1 calc R U . . .
H13B H 0.566256 0.594475 1.138046 0.063 Uiso 1 1 calc R U . . .
H13C H 0.532379 0.671600 1.135332 0.063 Uiso 1 1 calc R U . . .
C53 C 1.0035(2) 0.1846(2) 0.52043(19) 0.0487(9) Uani 1 1 d . . . . .
H53 H 0.975743 0.220842 0.541401 0.058 Uiso 1 1 calc R U . . .
C7 C 0.8234(2) 0.8068(2) 1.17995(16) 0.0457(8) Uani 1 1 d . . . . .
H7 H 0.818426 0.780118 1.135211 0.055 Uiso 1 1 calc R U . . .
C23 C 0.6426(2) 0.49781(18) 0.89649(17) 0.0434(8) Uani 1 1 d . . . . .
H23A H 0.603057 0.514509 0.921753 0.065 Uiso 1 1 calc R U . . .
H23B H 0.685444 0.475635 0.926769 0.065 Uiso 1 1 calc R U . . .
H23C H 0.606607 0.459199 0.860274 0.065 Uiso 1 1 calc R U . . .
C36 C 0.9991(2) 0.7369(2) 0.75445(17) 0.0483(9) Uani 1 1 d . . . . .
H36A H 1.024941 0.791968 0.753910 0.072 Uiso 1 1 calc R U . . .
H36B H 0.952952 0.718524 0.713121 0.072 Uiso 1 1 calc R U . . .
H36C H 1.046343 0.709460 0.757298 0.072 Uiso 1 1 calc R U . . .
C5 C 0.5935(3) 0.89902(19) 1.17091(17) 0.0468(8) Uani 1 1 d . . . . .
H5 H 0.543475 0.920156 1.169996 0.056 Uiso 1 1 calc R U . . .
C25 C 0.4467(2) 0.6707(2) 0.72932(16) 0.0438(8) Uani 1 1 d . . . . .
H25A H 0.417441 0.622848 0.701130 0.066 Uiso 1 1 calc R U . . .
H25B H 0.461659 0.712421 0.700649 0.066 Uiso 1 1 calc R U . . .
H25C H 0.405977 0.682617 0.756006 0.066 Uiso 1 1 calc R U . . .
C11 C 0.5019(3) 0.9080(2) 1.0225(2) 0.0576(10) Uani 1 1 d . . . . .
H11A H 0.489957 0.943027 1.054981 0.086 Uiso 1 1 calc R U . . .
H11B H 0.450868 0.894481 0.983666 0.086 Uiso 1 1 calc R U . . .
H11C H 0.556145 0.932938 1.007595 0.086 Uiso 1 1 calc R U . . .
C75 C 0.5521(2) 0.1882(2) 0.72334(17) 0.0501(9) Uani 1 1 d . . . . .
H75A H 0.504036 0.199595 0.742371 0.075 Uiso 1 1 calc R U . . .
H75B H 0.593772 0.169865 0.758141 0.075 Uiso 1 1 calc R U . . .
H75C H 0.526233 0.148520 0.685970 0.075 Uiso 1 1 calc R U . . .
C74 C 0.6402(3) 0.3258(2) 0.75274(16) 0.0511(9) Uani 1 1 d . . . . .
H74A H 0.678918 0.368420 0.735873 0.077 Uiso 1 1 calc R U . . .
H74B H 0.675258 0.308301 0.792192 0.077 Uiso 1 1 calc R U . . .
H74C H 0.590857 0.343056 0.765378 0.077 Uiso 1 1 calc R U . . .
C79 C 0.4148(2) 0.2998(2) 0.68456(18) 0.0515(9) Uani 1 1 d . . . . .
H79A H 0.362797 0.321048 0.669187 0.077 Uiso 1 1 calc R U . . .
H79B H 0.452465 0.328959 0.726027 0.077 Uiso 1 1 calc R U . . .
H79C H 0.394208 0.246021 0.693223 0.077 Uiso 1 1 calc R U . . .
C54 C 1.0065(3) 0.1183(2) 0.56528(19) 0.0580(10) Uani 1 1 d . . . . .
H54A H 0.945249 0.091585 0.567333 0.087 Uiso 1 1 calc R U . . .
H54B H 1.041113 0.138233 0.610658 0.087 Uiso 1 1 calc R U . . .
H54C H 1.034969 0.082414 0.546608 0.087 Uiso 1 1 calc R U . . .
C51 C 0.7495(2) 0.2265(2) 0.26501(18) 0.0508(9) Uani 1 1 d . . . . .
H51A H 0.800108 0.271432 0.279631 0.076 Uiso 1 1 calc R U . . .
H51B H 0.695415 0.243261 0.245303 0.076 Uiso 1 1 calc R U . . .
H51C H 0.762872 0.193939 0.231315 0.076 Uiso 1 1 calc R U . . .
C35 C 1.0121(2) 0.7049(2) 1.03003(17) 0.0495(9) Uani 1 1 d . . . . .
H35A H 1.065000 0.691187 1.020221 0.074 Uiso 1 1 calc R U . . .
H35B H 1.005895 0.690741 1.075152 0.074 Uiso 1 1 calc R U . . .
H35C H 1.018942 0.760183 1.027939 0.074 Uiso 1 1 calc R U . . .
C64 C 0.9312(2) 0.2400(2) 0.68257(19) 0.0523(9) Uani 1 1 d . . . . .
H64A H 0.931769 0.250837 0.635828 0.078 Uiso 1 1 calc R U . . .
H64B H 0.935825 0.187289 0.688964 0.078 Uiso 1 1 calc R U . . .
H64C H 0.982161 0.275629 0.712749 0.078 Uiso 1 1 calc R U . . .
C52 C 0.6512(2) 0.1139(2) 0.30430(18) 0.0503(9) Uani 1 1 d . . . . .
H52A H 0.658176 0.082482 0.266827 0.075 Uiso 1 1 calc R U . . .
H52B H 0.597769 0.133590 0.290101 0.075 Uiso 1 1 calc R U . . .
H52C H 0.644619 0.082683 0.342363 0.075 Uiso 1 1 calc R U . . .
C56 C 0.9533(3) 0.3528(2) 0.39501(18) 0.0511(9) Uani 1 1 d . . . . .
H56A H 1.003603 0.329156 0.409205 0.077 Uiso 1 1 calc R U . . .
H56B H 0.976396 0.408035 0.393407 0.077 Uiso 1 1 calc R U . . .
H56C H 0.918818 0.330151 0.350267 0.077 Uiso 1 1 calc R U . . .
C63 C 0.8329(3) 0.2244(2) 0.76759(16) 0.0512(9) Uani 1 1 d . . . . .
H63A H 0.885474 0.251386 0.802017 0.077 Uiso 1 1 calc R U . . .
H63B H 0.826828 0.169031 0.768054 0.077 Uiso 1 1 calc R U . . .
H63C H 0.778972 0.236532 0.777024 0.077 Uiso 1 1 calc R U . . .
C80 C 0.3672(2) 0.3552(2) 0.53676(19) 0.0508(9) Uani 1 1 d . . . . .
H80A H 0.324803 0.315365 0.504294 0.076 Uiso 1 1 calc R U . . .
H80B H 0.386581 0.401057 0.513642 0.076 Uiso 1 1 calc R U . . .
H80C H 0.337893 0.367964 0.571867 0.076 Uiso 1 1 calc R U . . .
C8 C 0.9116(3) 0.8683(2) 1.19560(19) 0.0584(10) Uani 1 1 d . . . . .
H8A H 0.911331 0.904355 1.160466 0.088 Uiso 1 1 calc R U . . .
H8B H 0.961608 0.844184 1.197188 0.088 Uiso 1 1 calc R U . . .
H8C H 0.918719 0.895901 1.239211 0.088 Uiso 1 1 calc R U . . .
C37 C 1.0608(2) 0.6500(2) 0.8841(2) 0.0568(10) Uani 1 1 d . . . . .
H37A H 1.091594 0.655326 0.846864 0.085 Uiso 1 1 calc R U . . .
H37B H 1.038252 0.595559 0.889708 0.085 Uiso 1 1 calc R U . . .
H37C H 1.102958 0.674959 0.925657 0.085 Uiso 1 1 calc R U . . .
C12 C 0.4287(2) 0.7932(2) 1.0754(2) 0.0592(10) Uani 1 1 d . . . . .
H12A H 0.437234 0.746022 1.095648 0.089 Uiso 1 1 calc R U . . .
H12B H 0.379679 0.780361 1.035116 0.089 Uiso 1 1 calc R U . . .
H12C H 0.413802 0.826274 1.107802 0.089 Uiso 1 1 calc R U . . .
C32 C 0.7734(3) 0.7351(2) 0.71394(18) 0.0587(10) Uani 1 1 d . . . . .
H32A H 0.814370 0.722407 0.687860 0.088 Uiso 1 1 calc R U . . .
H32B H 0.732933 0.761730 0.686334 0.088 Uiso 1 1 calc R U . . .
H32C H 0.738162 0.687886 0.727424 0.088 Uiso 1 1 calc R U . . .
C86 C 0.7690(3) -0.0354(2) 0.4441(2) 0.0573(10) Uani 1 1 d . . . . .
H86A H 0.773082 -0.085392 0.426679 0.086 Uiso 1 1 calc R U . . .
H86B H 0.825481 -0.010122 0.475412 0.086 Uiso 1 1 calc R U . . .
H86C H 0.757613 -0.003553 0.406590 0.086 Uiso 1 1 calc R U . . .
C31 C 0.8792(3) 0.8629(2) 0.7591(2) 0.0604(10) Uani 1 1 d . . . . .
H31A H 0.913547 0.894002 0.800516 0.091 Uiso 1 1 calc R U . . .
H31B H 0.837144 0.889922 0.733889 0.091 Uiso 1 1 calc R U . . .
H31C H 0.920303 0.854026 0.731489 0.091 Uiso 1 1 calc R U . . .
C85 C 0.6121(3) -0.0857(2) 0.4329(2) 0.0649(11) Uani 1 1 d . . . . .
H85A H 0.600907 -0.055786 0.393986 0.097 Uiso 1 1 calc R U . . .
H85B H 0.562689 -0.091299 0.456100 0.097 Uiso 1 1 calc R U . . .
H85C H 0.616407 -0.136432 0.417766 0.097 Uiso 1 1 calc R U . . .
C83 C 0.6649(3) -0.0791(2) 0.58992(19) 0.0585(10) Uani 1 1 d . . . . .
H83A H 0.600438 -0.102960 0.571447 0.070 Uiso 1 1 calc R U . . .
H83B H 0.684994 -0.105544 0.630070 0.070 Uiso 1 1 calc R U . . .
C34 C 0.9161(3) 0.5756(2) 0.9789(2) 0.0557(10) Uani 1 1 d . . . . .
H34A H 0.864237 0.549782 0.943410 0.084 Uiso 1 1 calc R U . . .
H34B H 0.905945 0.559403 1.022705 0.084 Uiso 1 1 calc R U . . .
H34C H 0.970002 0.562000 0.971043 0.084 Uiso 1 1 calc R U . . .
C55 C 1.0985(2) 0.2284(3) 0.5172(2) 0.0725(13) Uani 1 1 d . . . . .
H55A H 1.132775 0.248779 0.562591 0.109 Uiso 1 1 calc R U . . .
H55B H 1.095146 0.270829 0.488451 0.109 Uiso 1 1 calc R U . . .
H55C H 1.128313 0.193667 0.498515 0.109 Uiso 1 1 calc R U . . .
C84 C 0.7162(3) -0.0896(2) 0.5389(2) 0.0599(10) Uani 1 1 d . . . . .
H84A H 0.702350 -0.144765 0.524297 0.072 Uiso 1 1 calc R U . . .
H84B H 0.781142 -0.072608 0.559707 0.072 Uiso 1 1 calc R U . . .
C9 C 0.8254(3) 0.7467(2) 1.2320(2) 0.0700(13) Uani 1 1 d . . . . .
H9A H 0.832757 0.771325 1.276879 0.105 Uiso 1 1 calc R U . . .
H9B H 0.875733 0.723564 1.231365 0.105 Uiso 1 1 calc R U . . .
H9C H 0.769053 0.706731 1.220814 0.105 Uiso 1 1 calc R U . . .
C81 C 0.7563(4) 0.0331(3) 0.6613(2) 0.0870(17) Uani 1 1 d . . . . .
H81A H 0.755120 0.003375 0.700742 0.130 Uiso 1 1 calc R U . . .
H81B H 0.758519 0.086512 0.674024 0.130 Uiso 1 1 calc R U . . .
H81C H 0.809393 0.031174 0.644132 0.130 Uiso 1 1 calc R U . . .
C42 C 0.7665(7) 1.0449(5) 1.1076(5) 0.059(2) Uani 0.628(12) 1 d . . P A 1
H42A H 0.776085 1.092003 1.136248 0.088 Uiso 0.628(12) 1 calc R U P A 1
H42B H 0.782655 1.004713 1.135478 0.088 Uiso 0.628(12) 1 calc R U P A 1
H42C H 0.703261 1.028275 1.084108 0.088 Uiso 0.628(12) 1 calc R U P A 1
C38 C 0.7060(7) 1.0238(5) 0.8781(5) 0.076(3) Uani 0.628(12) 1 d . . P A 1
H38A H 0.662459 1.032637 0.903457 0.114 Uiso 0.628(12) 1 calc R U P A 1
H38B H 0.688138 0.970578 0.858801 0.114 Uiso 0.628(12) 1 calc R U P A 1
H38C H 0.707874 1.058395 0.841850 0.114 Uiso 0.628(12) 1 calc R U P A 1
C92 C 0.2061(4) 0.4193(3) 0.6545(3) 0.104(2) Uani 1 1 d . . . . .
H92A H 0.246828 0.456956 0.634329 0.155 Uiso 1 1 calc R U . . .
H92B H 0.155411 0.391009 0.619133 0.155 Uiso 1 1 calc R U . . .
H92C H 0.238264 0.383502 0.677199 0.155 Uiso 1 1 calc R U . . .
C91 C 0.1718(4) 0.4600(3) 0.7046(3) 0.0924(16) Uani 1 1 d . . . . .
H91A H 0.127249 0.422596 0.722658 0.111 Uiso 1 1 calc R U . . .
H91B H 0.141716 0.498052 0.682254 0.111 Uiso 1 1 calc R U . . .
C82 C 0.5966(4) 0.0090(3) 0.6345(3) 0.0929(18) Uani 1 1 d . . . . .
H82A H 0.542095 -0.014192 0.600286 0.139 Uiso 1 1 calc R U . . .
H82B H 0.599951 0.063421 0.643724 0.139 Uiso 1 1 calc R U . . .
H82C H 0.595013 -0.017091 0.675952 0.139 Uiso 1 1 calc R U . . .
C43 C 0.9195(5) 1.0782(5) 1.0975(5) 0.073(2) Uani 0.628(12) 1 d . . P A 1
H43A H 0.933125 1.124226 1.128340 0.110 Uiso 0.628(12) 1 calc R U P A 1
H43B H 0.956851 1.087608 1.064301 0.110 Uiso 0.628(12) 1 calc R U P A 1
H43C H 0.932109 1.035235 1.123028 0.110 Uiso 0.628(12) 1 calc R U P A 1
C90 C 0.2490(3) 0.5002(3) 0.7618(3) 0.0972(19) Uani 1 1 d . . . . .
H90A H 0.277929 0.461144 0.783346 0.117 Uiso 1 1 calc R U . . .
H90B H 0.293982 0.535428 0.742317 0.117 Uiso 1 1 calc R U . . .
C89 C 0.2263(4) 0.5447(4) 0.8148(3) 0.1022(19) Uani 1 1 d . . . . .
H89A H 0.184740 0.509066 0.836714 0.123 Uiso 1 1 calc R U . . .
H89B H 0.193884 0.581695 0.793146 0.123 Uiso 1 1 calc R U . . .
Li2 Li 0.6802(4) 0.0562(3) 0.5216(3) 0.0368(11) Uani 1 1 d . . . . .
C88 C 0.3047(4) 0.5880(4) 0.8682(3) 0.124(2) Uani 1 1 d . . . . .
H88A H 0.336955 0.550834 0.889743 0.149 Uiso 1 1 calc R U . . .
H88B H 0.346336 0.623292 0.846075 0.149 Uiso 1 1 calc R U . . .
C39 C 0.8602(9) 1.0258(7) 0.8733(6) 0.117(5) Uani 0.628(12) 1 d . . P A 1
H39A H 0.854828 1.058748 0.835925 0.175 Uiso 0.628(12) 1 calc R U P A 1
H39B H 0.844243 0.972089 0.855405 0.175 Uiso 0.628(12) 1 calc R U P A 1
H39C H 0.922137 1.039305 0.899839 0.175 Uiso 0.628(12) 1 calc R U P A 1
Li1 Li 0.8105(4) 0.9631(3) 0.9955(3) 0.0435(13) Uani 1 1 d . . . . .
C87 C 0.2849(5) 0.6304(6) 0.9184(5) 0.235(7) Uani 1 1 d . . . . .
H87A H 0.267773 0.675851 0.900113 0.353 Uiso 1 1 calc R U . . .
H87B H 0.337804 0.646386 0.955646 0.353 Uiso 1 1 calc R U . . .
H87C H 0.235124 0.598861 0.934911 0.353 Uiso 1 1 calc R U . . .
C41 C 0.8045(8) 1.1178(4) 1.0159(4) 0.059(2) Uani 0.628(12) 1 d . . P A 1
H41A H 0.740157 1.117639 1.007481 0.071 Uiso 0.628(12) 1 calc R U P A 1
H41B H 0.839040 1.168116 1.039386 0.071 Uiso 0.628(12) 1 calc R U P A 1
C40 C 0.8282(7) 1.1117(3) 0.9517(3) 0.061(3) Uani 0.628(12) 1 d . . P A 1
H40A H 0.805224 1.148677 0.922152 0.073 Uiso 0.628(12) 1 calc R U P A 1
H40B H 0.894260 1.124260 0.958191 0.073 Uiso 0.628(12) 1 calc R U P A 1
H1 H 0.696986 0.879673 0.982791 0.059(11) Uiso 1 1 d R . . . .
H2 H 0.810485 0.139193 0.541091 0.033(8) Uiso 1 1 d R . . . .
C40A C 0.7782(9) 1.1057(7) 0.9594(6) 0.046(3) Uiso 0.372(12) 1 d . . P A 2
H40C H 0.780788 1.152198 0.934392 0.056 Uiso 0.372(12) 1 calc R U P A 2
H40D H 0.716625 1.086503 0.966231 0.056 Uiso 0.372(12) 1 calc R U P A 2
C41A C 0.8486(8) 1.1232(7) 1.0287(6) 0.043(3) Uiso 0.372(12) 1 d . . P A 2
H41C H 0.909996 1.137957 1.020648 0.052 Uiso 0.372(12) 1 calc R U P A 2
H41D H 0.839148 1.166633 1.054543 0.052 Uiso 0.372(12) 1 calc R U P A 2
C39A C 0.8791(7) 1.0592(6) 0.9012(6) 0.043(3) Uiso 0.372(12) 1 d . . P A 2
H39D H 0.895568 1.017353 0.879207 0.064 Uiso 0.372(12) 1 calc R U P A 2
H39E H 0.925688 1.080703 0.941602 0.064 Uiso 0.372(12) 1 calc R U P A 2
H39F H 0.873591 1.099260 0.870119 0.064 Uiso 0.372(12) 1 calc R U P A 2
C38A C 0.7264(9) 1.0039(8) 0.8666(7) 0.049(3) Uiso 0.372(12) 1 d . . P A 2
H38D H 0.718371 1.040209 0.832309 0.073 Uiso 0.372(12) 1 calc R U P A 2
H38E H 0.675869 0.994815 0.888777 0.073 Uiso 0.372(12) 1 calc R U P A 2
H38F H 0.729115 0.955349 0.845270 0.073 Uiso 0.372(12) 1 calc R U P A 2
C43A C 0.9039(10) 1.0665(9) 1.1261(7) 0.065(4) Uiso 0.372(12) 1 d . . P A 2
H43D H 0.901801 1.111418 1.153256 0.097 Uiso 0.372(12) 1 calc R U P A 2
H43E H 0.963276 1.074499 1.115644 0.097 Uiso 0.372(12) 1 calc R U P A 2
H43F H 0.892719 1.020980 1.151209 0.097 Uiso 0.372(12) 1 calc R U P A 2
C42A C 0.7411(11) 1.0498(11) 1.0886(9) 0.063(5) Uiso 0.372(12) 1 d . . P A 2
H42D H 0.727085 1.004171 1.113184 0.094 Uiso 0.372(12) 1 calc R U P A 2
H42E H 0.693664 1.045984 1.047930 0.094 Uiso 0.372(12) 1 calc R U P A 2
H42F H 0.745048 1.095567 1.117257 0.094 Uiso 0.372(12) 1 calc R U P A 2
N6 N 0.7918(7) 1.0381(6) 0.9216(5) 0.0416(19) Uani 0.628(12) 1 d . . P A 1
N7A N 0.8392(11) 1.0563(12) 1.0670(10) 0.036(4) Uiso 0.372(12) 1 d . . P A 2
N6A N 0.8098(11) 1.0354(11) 0.9164(9) 0.034(4) Uiso 0.372(12) 1 d . . P A 2

loop_
_atom_site_aniso_label
_atom_site_aniso_U_11
_atom_site_aniso_U_22
_atom_site_aniso_U_33
_atom_site_aniso_U_23
_atom_site_aniso_U_13
_atom_site_aniso_U_12
As2 0.02223(15) 0.02325(15) 0.03404(16) -0.00207(12) 0.00512(12) 0.00272(12)
As1 0.02342(15) 0.03063(17) 0.03429(17) -0.00287(12) 0.00673(12) 0.00026(12)
Ni1 0.0232(2) 0.0268(2) 0.0236(2) -0.00027(18) 0.00641(17) 0.00295(19)
Ni2 0.0224(2) 0.0214(2) 0.0228(2) 0.00108(17) 0.00469(17) 0.00422(18)
Si1 0.0229(3) 0.0254(4) 0.0233(3) 0.0011(3) 0.0066(3) 0.0031(3)
Si3 0.0215(3) 0.0214(3) 0.0313(4) 0.0005(3) 0.0066(3) 0.0046(3)
Si2 0.0306(4) 0.0290(4) 0.0291(4) 0.0021(3) 0.0109(3) 0.0000(3)
Si4 0.0310(4) 0.0264(4) 0.0371(4) -0.0012(3) 0.0165(3) 0.0016(3)
N9 0.0248(11) 0.0232(11) 0.0261(11) 0.0008(9) 0.0056(9) 0.0030(9)
N10 0.0288(12) 0.0262(12) 0.0273(12) 0.0035(9) -0.0006(9) 0.0045(10)
N5 0.0286(12) 0.0310(12) 0.0330(12) -0.0020(10) 0.0068(10) 0.0064(10)
N12 0.0257(12) 0.0323(12) 0.0261(11) 0.0020(9) 0.0075(9) 0.0092(10)
N1 0.0284(12) 0.0282(12) 0.0219(11) 0.0015(9) 0.0074(9) 0.0035(10)
N11 0.0324(12) 0.0296(12) 0.0248(11) 0.0019(9) 0.0098(9) 0.0064(10)
N4 0.0264(12) 0.0344(13) 0.0276(12) -0.0033(10) 0.0077(9) 0.0038(10)
N3 0.0284(12) 0.0292(12) 0.0258(11) -0.0006(9) 0.0094(9) 0.0007(10)
N2 0.0272(12) 0.0351(13) 0.0263(11) -0.0012(10) 0.0052(9) 0.0023(10)
N8 0.0264(12) 0.0261(12) 0.0349(12) -0.0021(9) 0.0120(10) 0.0062(10)
N14 0.0414(15) 0.0302(13) 0.0489(15) 0.0025(11) 0.0155(12) 0.0084(12)
C76 0.0290(14) 0.0256(13) 0.0253(13) 0.0029(10) 0.0044(11) 0.0074(11)
N7 0.032(4) 0.031(3) 0.045(4) -0.003(2) 0.006(3) 0.003(3)
N13 0.076(2) 0.0265(14) 0.0406(15) 0.0048(11) 0.0088(14) 0.0110(14)
C61 0.0261(14) 0.0286(14) 0.0272(13) -0.0031(11) 0.0058(11) -0.0018(11)
C27 0.0236(13) 0.0260(13) 0.0290(13) -0.0013(11) 0.0043(11) 0.0021(11)
C59 0.0244(13) 0.0257(13) 0.0249(13) 0.0035(10) 0.0074(10) 0.0055(11)
C70 0.0275(13) 0.0222(13) 0.0218(12) 0.0004(10) 0.0057(10) 0.0035(11)
C60 0.0277(14) 0.0361(16) 0.0294(14) -0.0013(12) 0.0007(11) 0.0011(12)
C65 0.0322(15) 0.0234(13) 0.0266(13) 0.0010(10) 0.0057(11) 0.0059(11)
C58 0.0475(19) 0.0330(16) 0.0399(17) 0.0058(13) 0.0147(14) 0.0103(14)
C16 0.0289(14) 0.0313(14) 0.0229(13) -0.0007(11) 0.0095(11) 0.0034(12)
C72 0.0281(15) 0.0397(16) 0.0394(16) 0.0024(13) 0.0131(12) 0.0135(13)
C28 0.0292(15) 0.0362(16) 0.0378(16) -0.0086(13) 0.0123(12) 0.0026(13)
C73 0.0391(16) 0.0363(16) 0.0219(13) 0.0038(11) 0.0079(11) 0.0070(13)
C1 0.0354(15) 0.0279(14) 0.0261(13) 0.0009(11) 0.0134(11) 0.0023(12)
C44 0.0260(14) 0.0251(14) 0.0422(16) -0.0017(12) 0.0131(12) 0.0041(11)
C22 0.0343(15) 0.0290(15) 0.0332(15) -0.0021(11) 0.0114(12) 0.0034(12)
C29 0.0277(15) 0.0372(16) 0.0454(18) -0.0088(13) 0.0105(13) 0.0079(13)
C77 0.0474(18) 0.0293(15) 0.0336(15) 0.0070(12) 0.0039(13) 0.0120(14)
C19 0.0327(15) 0.0343(16) 0.0309(15) -0.0015(12) 0.0015(12) 0.0059(13)
C71 0.0375(16) 0.0341(16) 0.0370(16) 0.0031(12) 0.0176(13) 0.0109(13)
C18 0.0276(14) 0.0378(16) 0.0257(14) -0.0029(12) 0.0062(11) -0.0042(12)
C15 0.0375(17) 0.0383(17) 0.0413(17) -0.0024(13) 0.0104(13) -0.0011(14)
C14 0.0486(19) 0.0348(17) 0.0450(18) 0.0052(14) 0.0143(15) 0.0080(15)
C17 0.0289(15) 0.0407(17) 0.0283(14) -0.0023(12) 0.0049(11) -0.0011(13)
C30 0.0323(15) 0.0435(17) 0.0287(14) 0.0023(12) 0.0080(12) 0.0051(13)
C6 0.0429(17) 0.0331(16) 0.0347(15) 0.0052(12) 0.0208(13) 0.0062(13)
C49 0.0284(15) 0.0325(16) 0.0539(19) -0.0031(14) 0.0150(13) 0.0095(13)
C33 0.0346(16) 0.0353(16) 0.0397(16) 0.0072(13) 0.0052(13) 0.0106(13)
C2 0.0450(18) 0.0349(16) 0.0244(14) 0.0023(12) 0.0072(12) -0.0014(14)
C47 0.0428(19) 0.0402(18) 0.059(2) -0.0065(15) 0.0250(16) 0.0125(15)
C69 0.0363(16) 0.0342(16) 0.0355(16) -0.0043(12) 0.0093(13) 0.0000(13)
C10 0.0396(18) 0.052(2) 0.0437(18) 0.0054(15) 0.0156(14) 0.0196(16)
C26 0.0440(19) 0.0381(18) 0.0387(17) -0.0066(14) 0.0044(14) -0.0062(15)
C45 0.0314(15) 0.0278(14) 0.0408(16) -0.0004(12) 0.0149(12) 0.0051(12)
C50 0.0353(16) 0.0372(16) 0.0386(16) -0.0054(13) 0.0075(13) 0.0100(14)
C67 0.0366(16) 0.0356(16) 0.0359(15) -0.0016(12) 0.0088(13) 0.0136(13)
C57 0.0360(16) 0.0275(15) 0.0476(18) -0.0033(13) 0.0140(13) 0.0001(13)
C66 0.0456(18) 0.0302(15) 0.0363(16) 0.0065(12) 0.0129(13) 0.0085(14)
C62 0.0382(16) 0.0298(15) 0.0313(15) 0.0026(12) -0.0060(12) 0.0055(13)
C46 0.0411(18) 0.0373(17) 0.0429(17) -0.0043(13) 0.0167(14) 0.0080(14)
C21 0.0417(18) 0.052(2) 0.0396(17) -0.0027(15) 0.0049(14) 0.0166(16)
C24 0.0461(19) 0.0411(18) 0.0467(19) -0.0069(15) 0.0178(15) 0.0064(15)
C68 0.0447(19) 0.0440(19) 0.0391(18) -0.0009(14) -0.0110(14) 0.0013(16)
C78 0.0441(19) 0.0463(19) 0.0360(17) -0.0002(14) -0.0043(14) 0.0005(16)
C3 0.058(2) 0.0460(19) 0.0297(16) -0.0044(14) 0.0115(15) -0.0045(17)
C48 0.0326(16) 0.0396(18) 0.064(2) -0.0036(15) 0.0153(15) 0.0147(14)
C4 0.075(3) 0.0391(18) 0.0395(18) -0.0085(15) 0.0284(18) -0.0039(18)
C20 0.0473(19) 0.0419(18) 0.0373(17) 0.0053(14) 0.0021(14) 0.0078(15)
C13 0.0410(18) 0.0444(18) 0.0389(17) 0.0062(14) 0.0163(14) 0.0016(15)
C53 0.0319(17) 0.049(2) 0.062(2) -0.0125(17) -0.0016(15) 0.0174(15)
C7 0.0422(18) 0.053(2) 0.0340(17) 0.0039(14) -0.0027(14) 0.0074(16)
C23 0.050(2) 0.0321(16) 0.0449(18) 0.0036(14) 0.0129(15) 0.0017(15)
C36 0.0424(19) 0.054(2) 0.050(2) -0.0074(16) 0.0263(16) 0.0037(16)
C5 0.062(2) 0.0396(18) 0.049(2) 0.0036(15) 0.0330(17) 0.0151(17)
C25 0.0327(17) 0.0482(19) 0.0406(17) -0.0028(14) -0.0004(13) -0.0006(15)
C11 0.057(2) 0.068(3) 0.064(2) 0.021(2) 0.0231(19) 0.034(2)
C75 0.052(2) 0.048(2) 0.0449(19) 0.0179(16) 0.0089(16) 0.0019(17)
C74 0.062(2) 0.055(2) 0.0292(16) -0.0072(15) 0.0021(15) 0.0077(18)
C79 0.052(2) 0.065(2) 0.050(2) 0.0083(17) 0.0311(17) 0.0201(19)
C54 0.050(2) 0.066(3) 0.058(2) -0.0011(19) -0.0026(17) 0.028(2)
C51 0.048(2) 0.059(2) 0.048(2) 0.0056(17) 0.0106(16) 0.0195(18)
C35 0.047(2) 0.050(2) 0.0434(19) 0.0053(15) -0.0043(15) 0.0098(17)
C64 0.0428(19) 0.049(2) 0.063(2) 0.0019(17) -0.0054(16) 0.0219(17)
C52 0.0395(19) 0.053(2) 0.054(2) -0.0100(17) 0.0068(15) 0.0073(16)
C56 0.055(2) 0.0435(19) 0.056(2) -0.0025(16) 0.0336(18) -0.0034(17)
C63 0.064(2) 0.0412(19) 0.0389(18) 0.0126(15) -0.0039(16) 0.0078(17)
C80 0.0386(19) 0.066(2) 0.059(2) 0.0125(18) 0.0171(16) 0.0282(18)
C8 0.048(2) 0.066(3) 0.050(2) 0.0091(18) 0.0010(17) 0.0004(19)
C37 0.0400(19) 0.069(3) 0.067(2) -0.009(2) 0.0099(17) 0.0265(19)
C12 0.041(2) 0.072(3) 0.067(2) 0.009(2) 0.0174(18) 0.0141(19)
C32 0.057(2) 0.073(3) 0.0395(19) -0.0082(18) -0.0053(16) 0.018(2)
C86 0.053(2) 0.048(2) 0.077(3) 0.0038(19) 0.028(2) 0.0125(18)
C31 0.049(2) 0.055(2) 0.074(3) 0.026(2) 0.0102(19) 0.0069(19)
C85 0.043(2) 0.053(2) 0.089(3) -0.016(2) 0.005(2) 0.0039(18)
C83 0.085(3) 0.0324(18) 0.054(2) 0.0076(16) 0.013(2) 0.0094(19)
C34 0.054(2) 0.0392(19) 0.072(3) 0.0103(17) 0.0040(19) 0.0141(17)
C55 0.036(2) 0.067(3) 0.101(3) -0.020(2) -0.002(2) 0.007(2)
C84 0.071(3) 0.041(2) 0.081(3) 0.0157(19) 0.030(2) 0.0257(19)
C9 0.050(2) 0.066(3) 0.076(3) 0.027(2) -0.012(2) 0.002(2)
C81 0.118(4) 0.052(3) 0.057(3) 0.009(2) -0.011(3) -0.016(3)
C42 0.063(6) 0.058(5) 0.057(5) -0.005(4) 0.022(5) 0.011(4)
C38 0.072(6) 0.060(5) 0.077(6) -0.008(4) -0.015(4) 0.010(4)
C92 0.119(5) 0.104(4) 0.123(5) 0.043(4) 0.052(4) 0.070(4)
C91 0.076(4) 0.090(4) 0.112(4) 0.023(3) 0.022(3) 0.020(3)
C82 0.129(5) 0.091(4) 0.090(4) 0.044(3) 0.063(4) 0.048(4)
C43 0.062(5) 0.058(5) 0.083(6) -0.012(4) 0.013(4) -0.012(4)
C90 0.070(3) 0.085(4) 0.146(6) 0.042(4) 0.035(4) 0.025(3)
C89 0.074(4) 0.119(5) 0.110(5) 0.004(4) 0.000(3) 0.034(4)
Li2 0.044(3) 0.030(3) 0.039(3) 0.005(2) 0.009(2) 0.013(2)
C88 0.100(5) 0.148(7) 0.105(5) 0.001(5) -0.018(4) 0.027(5)
C39 0.202(13) 0.110(9) 0.103(8) 0.064(7) 0.106(9) 0.093(9)
Li1 0.055(3) 0.033(3) 0.042(3) 0.000(2) 0.013(3) 0.008(3)
C87 0.099(6) 0.373(16) 0.219(10) -0.165(11) -0.061(6) 0.134(8)
C41 0.094(7) 0.031(3) 0.060(5) 0.005(3) 0.025(5) 0.023(4)
C40 0.100(7) 0.028(3) 0.047(3) 0.006(2) 0.007(4) 0.009(3)
N6 0.041(5) 0.040(3) 0.045(4) 0.005(2) 0.015(3) 0.007(3)

loop_
_atom_type_symbol
_atom_type_description
_atom_type_scat_dispersion_real
_atom_type_scat_dispersion_imag
_atom_type_scat_source
C C 0.0181 0.0091 'International Tables Vol C Tables 4.2.6.8 and 6.1.1.4'
H H 0.0000 0.0000 'International Tables Vol C Tables 4.2.6.8 and 6.1.1.4'
N N 0.0311 0.0180 'International Tables Vol C Tables 4.2.6.8 and 6.1.1.4'
Si Si 0.2541 0.3302 'International Tables Vol C Tables 4.2.6.8 and 6.1.1.4'
Ni Ni -3.0029 0.5091 'International Tables Vol C Tables 4.2.6.8 and 6.1.1.4'
As As -0.9300 1.0051 'International Tables Vol C Tables 4.2.6.8 and 6.1.1.4'
Li Li 0.0008 0.0003 'International Tables Vol C Tables 4.2.6.8 and 6.1.1.4'

loop_
_geom_angle_atom_site_label_1
_geom_angle_atom_site_label_2
_geom_angle_atom_site_label_3
_geom_angle
Si3 As2 Ni2 57.45(2)
Si3 As2 Li2 67.89(12)
Ni2 As2 Li2 103.42(12)
Si1 As1 Ni1 57.39(2)
Si1 As1 Li1 68.72(14)
Ni1 As1 Li1 105.04(13)
C16 Ni1 C27 102.62(11)
C16 Ni1 Si1 108.78(8)
C27 Ni1 Si1 148.56(8)
C16 Ni1 As1 164.97(9)
C27 Ni1 As1 91.28(8)
Si1 Ni1 As1 57.68(2)
C59 Ni2 C70 100.34(11)
C59 Ni2 Si3 108.64(8)
C70 Ni2 Si3 151.03(8)
C59 Ni2 As2 165.74(8)
C70 Ni2 As2 93.69(8)
Si3 Ni2 As2 57.35(2)
N1 Si1 Ni1 126.09(8)
N1 Si1 As1 127.29(8)
Ni1 Si1 As1 64.94(2)
N1 Si1 Li1 127.80(14)
Ni1 Si1 Li1 104.47(13)
As1 Si1 Li1 60.61(13)
N1 Si1 H1 108.2
Ni1 Si1 H1 118.2
As1 Si1 H1 105.5
Li1 Si1 H1 46.1
N8 Si3 As2 128.25(8)
N8 Si3 Ni2 127.85(8)
As2 Si3 Ni2 65.19(2)
N8 Si3 Li2 127.12(14)
As2 Si3 Li2 61.36(12)
Ni2 Si3 Li2 104.02(12)
N8 Si3 H2 93.8
As2 Si3 H2 115.9
Ni2 Si3 H2 127.9
Li2 Si3 H2 54.5
N1 Si2 C14 111.57(13)
N1 Si2 C15 112.25(13)
C14 Si2 C15 108.42(15)
N1 Si2 C13 109.43(13)
C14 Si2 C13 108.61(16)
C15 Si2 C13 106.35(15)
N8 Si4 C58 111.35(13)
N8 Si4 C56 109.79(14)
C58 Si4 C56 107.83(17)
N8 Si4 C57 112.11(13)
C58 Si4 C57 110.02(14)
C56 Si4 C57 105.49(15)
C59 N9 C61 111.4(2)
C59 N9 C65 121.6(2)
C61 N9 C65 126.8(2)
C59 N10 C60 111.6(2)
C59 N10 C62 121.0(2)
C60 N10 C62 127.1(2)
C27 N5 C29 111.1(2)
C27 N5 C33 121.3(2)
C29 N5 C33 127.6(3)
C70 N12 C72 111.6(2)
C70 N12 C76 121.8(2)
C72 N12 C76 126.5(2)
C1 N1 Si2 120.39(18)
C1 N1 Si1 117.71(18)
Si2 N1 Si1 121.82(13)
C70 N11 C71 111.6(2)
C70 N11 C73 121.1(2)
C71 N11 C73 127.2(2)
C27 N4 C28 111.9(2)
C27 N4 C30 120.2(2)
C28 N4 C30 127.9(2)
C16 N3 C18 111.3(2)
C16 N3 C22 121.3(2)
C18 N3 C22 127.4(2)
C16 N2 C17 112.0(2)
C16 N2 C19 121.1(2)
C17 N2 C19 126.9(2)
C44 N8 Si4 121.41(19)
C44 N8 Si3 118.15(18)
Si4 N8 Si3 120.29(13)
C86 N14 C85 109.6(3)
C86 N14 C84 109.6(3)
C85 N14 C84 111.6(3)
C86 N14 Li2 114.2(3)
C85 N14 Li2 109.3(3)
C84 N14 Li2 102.4(2)
N12 C76 C78 111.7(2)
N12 C76 C77 113.5(2)
C78 C76 C77 111.9(2)
N12 C76 H76 106.4
C78 C76 H76 106.4
C77 C76 H76 106.4
C42 N7 C41 116.4(9)
C42 N7 C43 109.7(8)
C41 N7 C43 108.9(8)
C42 N7 Li1 115.3(7)
C41 N7 Li1 103.8(6)
C43 N7 Li1 101.6(7)
C81 N13 C83 113.5(3)
C81 N13 C82 109.2(4)
C83 N13 C82 108.1(3)
C81 N13 Li2 111.3(3)
C83 N13 Li2 104.9(3)
C82 N13 Li2 109.8(3)
C60 C61 N9 106.6(2)
C60 C61 C69 128.5(3)
N9 C61 C69 124.9(3)
N4 C27 N5 103.4(2)
N4 C27 Ni1 126.7(2)
N5 C27 Ni1 129.8(2)
N9 C59 N10 103.5(2)
N9 C59 Ni2 128.8(2)
N10 C59 Ni2 127.7(2)
N12 C70 N11 103.7(2)
N12 C70 Ni2 130.75(19)
N11 C70 Ni2 125.5(2)
C61 C60 N10 106.9(2)
C61 C60 C68 127.7(3)
N10 C60 C68 125.3(3)
N9 C65 C66 114.3(2)
N9 C65 C67 111.0(2)
C66 C65 C67 111.7(2)
N9 C65 H65 106.4
C66 C65 H65 106.4
C67 C65 H65 106.4
Si4 C58 H58A 109.5
Si4 C58 H58B 109.5
H58A C58 H58B 109.5
Si4 C58 H58C 109.5
H58A C58 H58C 109.5
H58B C58 H58C 109.5
N2 C16 N3 103.3(2)
N2 C16 Ni1 127.6(2)
N3 C16 Ni1 128.8(2)
C71 C72 N12 106.7(3)
C71 C72 C80 127.4(3)
N12 C72 C80 125.9(3)
C29 C28 N4 106.1(3)
C29 C28 C36 128.9(3)
N4 C28 C36 124.9(3)
N11 C73 C75 113.4(3)
N11 C73 C74 111.3(3)
C75 C73 C74 112.4(3)
N11 C73 H73 106.4
C75 C73 H73 106.4
C74 C73 H73 106.4
C6 C1 C2 120.0(3)
C6 C1 N1 120.3(3)
C2 C1 N1 119.7(3)
C45 C44 C49 119.9(3)
C45 C44 N8 120.3(3)
C49 C44 N8 119.8(3)
N3 C22 C24 111.6(2)
N3 C22 C23 113.3(2)
C24 C22 C23 112.1(3)
N3 C22 H22 106.4
C24 C22 H22 106.4
C23 C22 H22 106.4
C28 C29 N5 107.5(3)
C28 C29 C37 127.5(3)
N5 C29 C37 125.0(3)
C76 C77 H77A 109.5
C76 C77 H77B 109.5
H77A C77 H77B 109.5
C76 C77 H77C 109.5
H77A C77 H77C 109.5
H77B C77 H77C 109.5
N2 C19 C21 111.6(3)
N2 C19 C20 112.4(2)
C21 C19 C20 113.3(3)
N2 C19 H19 106.3
C21 C19 H19 106.3
C20 C19 H19 106.3
C72 C71 N11 106.5(2)
C72 C71 C79 128.3(3)
N11 C71 C79 125.1(3)
C17 C18 N3 106.7(2)
C17 C18 C26 128.5(3)
N3 C18 C26 124.9(3)
Si2 C15 H15A 109.5
Si2 C15 H15B 109.5
H15A C15 H15B 109.5
Si2 C15 H15C 109.5
H15A C15 H15C 109.5
H15B C15 H15C 109.5
Si2 C14 H14A 109.5
Si2 C14 H14B 109.5
H14A C14 H14B 109.5
Si2 C14 H14C 109.5
H14A C14 H14C 109.5
H14B C14 H14C 109.5
C18 C17 N2 106.8(3)
C18 C17 C25 127.8(3)
N2 C17 C25 125.4(3)
N4 C30 C31 113.7(3)
N4 C30 C32 111.9(3)
C31 C30 C32 112.1(3)
N4 C30 H30 106.2
C31 C30 H30 106.2
C32 C30 H30 106.2
C5 C6 C1 119.0(3)
C5 C6 C10 118.8(3)
C1 C6 C10 122.1(3)
C48 C49 C44 118.4(3)
C48 C49 C53 118.6(3)
C44 C49 C53 123.0(3)
N5 C33 C35 112.8(3)
N5 C33 C34 113.9(3)
C35 C33 C34 111.4(3)
N5 C33 H33 106.0
C35 C33 H33 106.0
C34 C33 H33 106.0
C3 C2 C1 118.4(3)
C3 C2 C7 119.1(3)
C1 C2 C7 122.5(3)
C48 C47 C46 119.1(3)
C48 C47 H47 120.4
C46 C47 H47 120.4
C61 C69 H69A 109.5
C61 C69 H69B 109.5
H69A C69 H69B 109.5
C61 C69 H69C 109.5
H69A C69 H69C 109.5
H69B C69 H69C 109.5
C6 C10 C11 112.1(3)
C6 C10 C12 111.7(3)
C11 C10 C12 109.8(3)
C6 C10 H10 107.7
C11 C10 H10 107.7
C12 C10 H10 107.7
C18 C26 H26A 109.5
C18 C26 H26B 109.5
H26A C26 H26B 109.5
C18 C26 H26C 109.5
H26A C26 H26C 109.5
H26B C26 H26C 109.5
C46 C45 C44 119.0(3)
C46 C45 C50 118.5(3)
C44 C45 C50 122.6(2)
C45 C50 C52 112.1(3)
C45 C50 C51 111.0(3)
C52 C50 C51 110.0(3)
C45 C50 H50 107.9
C52 C50 H50 107.9
C51 C50 H50 107.9
C65 C67 H67A 109.5
C65 C67 H67B 109.5
H67A C67 H67B 109.5
C65 C67 H67C 109.5
H67A C67 H67C 109.5
H67B C67 H67C 109.5
Si4 C57 H57A 109.5
Si4 C57 H57B 109.5
H57A C57 H57B 109.5
Si4 C57 H57C 109.5
H57A C57 H57C 109.5
H57B C57 H57C 109.5
C65 C66 H66A 109.5
C65 C66 H66B 109.5
H66A C66 H66B 109.5
C65 C66 H66C 109.5
H66A C66 H66C 109.5
H66B C66 H66C 109.5
N10 C62 C64 110.7(3)
N10 C62 C63 113.4(3)
C64 C62 C63 112.8(3)
N10 C62 H62 106.4
C64 C62 H62 106.4
C63 C62 H62 106.4
C47 C46 C45 121.5(3)
C47 C46 H46 119.2
C45 C46 H46 119.2
C19 C21 H21A 109.5
C19 C21 H21B 109.5
H21A C21 H21B 109.5
C19 C21 H21C 109.5
H21A C21 H21C 109.5
H21B C21 H21C 109.5
C22 C24 H24A 109.5
C22 C24 H24B 109.5
H24A C24 H24B 109.5
C22 C24 H24C 109.5
H24A C24 H24C 109.5
H24B C24 H24C 109.5
C60 C68 H68A 109.5
C60 C68 H68B 109.5
H68A C68 H68B 109.5
C60 C68 H68C 109.5
H68A C68 H68C 109.5
H68B C68 H68C 109.5
C76 C78 H78A 109.5
C76 C78 H78B 109.5
H78A C78 H78B 109.5
C76 C78 H78C 109.5
H78A C78 H78C 109.5
H78B C78 H78C 109.5
C4 C3 C2 122.1(3)
C4 C3 H3 118.9
C2 C3 H3 118.9
C47 C48 C49 122.1(3)
C47 C48 H48 118.9
C49 C48 H48 118.9
C3 C4 C5 119.7(3)
C3 C4 H4 120.2
C5 C4 H4 120.2
C19 C20 H20A 109.5
C19 C20 H20B 109.5
H20A C20 H20B 109.5
C19 C20 H20C 109.5
H20A C20 H20C 109.5
H20B C20 H20C 109.5
Si2 C13 H13A 109.5
Si2 C13 H13B 109.5
H13A C13 H13B 109.5
Si2 C13 H13C 109.5
H13A C13 H13C 109.5
H13B C13 H13C 109.5
C49 C53 C54 111.7(3)
C49 C53 C55 111.4(3)
C54 C53 C55 110.7(3)
C49 C53 H53 107.6
C54 C53 H53 107.6
C55 C53 H53 107.6
C2 C7 C8 113.4(3)
C2 C7 C9 111.3(3)
C8 C7 C9 110.1(3)
C2 C7 H7 107.2
C8 C7 H7 107.2
C9 C7 H7 107.2
C22 C23 H23A 109.5
C22 C23 H23B 109.5
H23A C23 H23B 109.5
C22 C23 H23C 109.5
H23A C23 H23C 109.5
H23B C23 H23C 109.5
C28 C36 H36A 109.5
C28 C36 H36B 109.5
H36A C36 H36B 109.5
C28 C36 H36C 109.5
H36A C36 H36C 109.5
H36B C36 H36C 109.5
C4 C5 C6 120.8(3)
C4 C5 H5 119.6
C6 C5 H5 119.6
C17 C25 H25A 109.5
C17 C25 H25B 109.5
H25A C25 H25B 109.5
C17 C25 H25C 109.5
H25A C25 H25C 109.5
H25B C25 H25C 109.5
C10 C11 H11A 109.5
C10 C11 H11B 109.5
H11A C11 H11B 109.5
C10 C11 H11C 109.5
H11A C11 H11C 109.5
H11B C11 H11C 109.5
C73 C75 H75A 109.5
C73 C75 H75B 109.5
H75A C75 H75B 109.5
C73 C75 H75C 109.5
H75A C75 H75C 109.5
H75B C75 H75C 109.5
C73 C74 H74A 109.5
C73 C74 H74B 109.5
H74A C74 H74B 109.5
C73 C74 H74C 109.5
H74A C74 H74C 109.5
H74B C74 H74C 109.5
C71 C79 H79A 109.5
C71 C79 H79B 109.5
H79A C79 H79B 109.5
C71 C79 H79C 109.5
H79A C79 H79C 109.5
H79B C79 H79C 109.5
C53 C54 H54A 109.5
C53 C54 H54B 109.5
H54A C54 H54B 109.5
C53 C54 H54C 109.5
H54A C54 H54C 109.5
H54B C54 H54C 109.5
C50 C51 H51A 109.5
C50 C51 H51B 109.5
H51A C51 H51B 109.5
C50 C51 H51C 109.5
H51A C51 H51C 109.5
H51B C51 H51C 109.5
C33 C35 H35A 109.5
C33 C35 H35B 109.5
H35A C35 H35B 109.5
C33 C35 H35C 109.5
H35A C35 H35C 109.5
H35B C35 H35C 109.5
C62 C64 H64A 109.5
C62 C64 H64B 109.5
H64A C64 H64B 109.5
C62 C64 H64C 109.5
H64A C64 H64C 109.5
H64B C64 H64C 109.5
C50 C52 H52A 109.5
C50 C52 H52B 109.5
H52A C52 H52B 109.5
C50 C52 H52C 109.5
H52A C52 H52C 109.5
H52B C52 H52C 109.5
Si4 C56 H56A 109.5
Si4 C56 H56B 109.5
H56A C56 H56B 109.5
Si4 C56 H56C 109.5
H56A C56 H56C 109.5
H56B C56 H56C 109.5
C62 C63 H63A 109.5
C62 C63 H63B 109.5
H63A C63 H63B 109.5
C62 C63 H63C 109.5
H63A C63 H63C 109.5
H63B C63 H63C 109.5
C72 C80 H80A 109.5
C72 C80 H80B 109.5
H80A C80 H80B 109.5
C72 C80 H80C 109.5
H80A C80 H80C 109.5
H80B C80 H80C 109.5
C7 C8 H8A 109.5
C7 C8 H8B 109.5
H8A C8 H8B 109.5
C7 C8 H8C 109.5
H8A C8 H8C 109.5
H8B C8 H8C 109.5
C29 C37 H37A 109.5
C29 C37 H37B 109.5
H37A C37 H37B 109.5
C29 C37 H37C 109.5
H37A C37 H37C 109.5
H37B C37 H37C 109.5
C10 C12 H12A 109.5
C10 C12 H12B 109.5
H12A C12 H12B 109.5
C10 C12 H12C 109.5
H12A C12 H12C 109.5
H12B C12 H12C 109.5
C30 C32 H32A 109.5
C30 C32 H32B 109.5
H32A C32 H32B 109.5
C30 C32 H32C 109.5
H32A C32 H32C 109.5
H32B C32 H32C 109.5
N14 C86 H86A 109.5
N14 C86 H86B 109.5
H86A C86 H86B 109.5
N14 C86 H86C 109.5
H86A C86 H86C 109.5
H86B C86 H86C 109.5
C30 C31 H31A 109.5
C30 C31 H31B 109.5
H31A C31 H31B 109.5
C30 C31 H31C 109.5
H31A C31 H31C 109.5
H31B C31 H31C 109.5
N14 C85 H85A 109.5
N14 C85 H85B 109.5
H85A C85 H85B 109.5
N14 C85 H85C 109.5
H85A C85 H85C 109.5
H85B C85 H85C 109.5
N13 C83 C84 111.9(3)
N13 C83 H83A 109.2
C84 C83 H83A 109.2
N13 C83 H83B 109.2
C84 C83 H83B 109.2
H83A C83 H83B 107.9
C33 C34 H34A 109.5
C33 C34 H34B 109.5
H34A C34 H34B 109.5
C33 C34 H34C 109.5
H34A C34 H34C 109.5
H34B C34 H34C 109.5
C53 C55 H55A 109.5
C53 C55 H55B 109.5
H55A C55 H55B 109.5
C53 C55 H55C 109.5
H55A C55 H55C 109.5
H55B C55 H55C 109.5
C83 C84 N14 113.0(3)
C83 C84 H84A 109.0
N14 C84 H84A 109.0
C83 C84 H84B 109.0
N14 C84 H84B 109.0
H84A C84 H84B 107.8
C7 C9 H9A 109.5
C7 C9 H9B 109.5
H9A C9 H9B 109.5
C7 C9 H9C 109.5
H9A C9 H9C 109.5
H9B C9 H9C 109.5
N13 C81 H81A 109.5
N13 C81 H81B 109.5
H81A C81 H81B 109.5
N13 C81 H81C 109.5
H81A C81 H81C 109.5
H81B C81 H81C 109.5
N7 C42 H42A 109.5
N7 C42 H42B 109.5
H42A C42 H42B 109.5
N7 C42 H42C 109.5
H42A C42 H42C 109.5
H42B C42 H42C 109.5
N6 C38 H38A 109.5
N6 C38 H38B 109.5
H38A C38 H38B 109.5
N6 C38 H38C 109.5
H38A C38 H38C 109.5
H38B C38 H38C 109.5
C91 C92 H92A 109.5
C91 C92 H92B 109.5
H92A C92 H92B 109.5
C91 C92 H92C 109.5
H92A C92 H92C 109.5
H92B C92 H92C 109.5
C92 C91 C90 110.0(5)
C92 C91 H91A 109.7
C90 C91 H91A 109.7
C92 C91 H91B 109.7
C90 C91 H91B 109.7
H91A C91 H91B 108.2
N13 C82 H82A 109.5
N13 C82 H82B 109.5
H82A C82 H82B 109.5
N13 C82 H82C 109.5
H82A C82 H82C 109.5
H82B C82 H82C 109.5
N7 C43 H43A 109.5
N7 C43 H43B 109.5
H43A C43 H43B 109.5
N7 C43 H43C 109.5
H43A C43 H43C 109.5
H43B C43 H43C 109.5
C89 C90 C91 116.5(5)
C89 C90 H90A 108.2
C91 C90 H90A 108.2
C89 C90 H90B 108.2
C91 C90 H90B 108.2
H90A C90 H90B 107.3
C90 C89 C88 115.2(6)
C90 C89 H89A 108.5
C88 C89 H89A 108.5
C90 C89 H89B 108.5
C88 C89 H89B 108.5
H89A C89 H89B 107.5
N13 Li2 N14 86.9(2)
N13 Li2 As2 129.1(3)
N14 Li2 As2 137.1(2)
N13 Li2 Si3 126.2(2)
N14 Li2 Si3 130.6(3)
As2 Li2 Si3 50.74(10)
N13 Li2 H2 105.6
N14 Li2 H2 107.4
As2 Li2 H2 86.6
Si3 Li2 H2 35.9
C87 C88 C89 116.2(7)
C87 C88 H88A 108.2
C89 C88 H88A 108.2
C87 C88 H88B 108.2
C89 C88 H88B 108.2
H88A C88 H88B 107.4
N6 C39 H39A 109.5
N6 C39 H39B 109.5
H39A C39 H39B 109.5
N6 C39 H39C 109.5
H39A C39 H39C 109.5
H39B C39 H39C 109.5
N7A Li1 N6A 91.6(8)
N6 Li1 N7 83.5(5)
N6 Li1 As1 132.4(4)
N7A Li1 As1 129.3(5)
N6A Li1 As1 124.4(5)
N7 Li1 As1 136.9(4)
N6 Li1 Si1 130.0(4)
N7A Li1 Si1 130.7(6)
N6A Li1 Si1 131.1(6)
N7 Li1 Si1 129.4(4)
As1 Li1 Si1 50.67(10)
N6 Li1 H1 107.9
N7A Li1 H1 121.5
N6A Li1 H1 112.8
N7 Li1 H1 115.6
As1 Li1 H1 79.4
Si1 Li1 H1 29.5
C88 C87 H87A 109.5
C88 C87 H87B 109.5
H87A C87 H87B 109.5
C88 C87 H87C 109.5
H87A C87 H87C 109.5
H87B C87 H87C 109.5
C40 C41 N7 116.6(7)
C40 C41 H41A 108.1
N7 C41 H41A 108.1
C40 C41 H41B 108.1
N7 C41 H41B 108.1
H41A C41 H41B 107.3
N6 C40 C41 110.0(8)
N6 C40 H40A 109.7
C41 C40 H40A 109.7
N6 C40 H40B 109.7
C41 C40 H40B 109.7
H40A C40 H40B 108.2
C41A C40A N6A 104.4(11)
C41A C40A H40C 110.9
N6A C40A H40C 110.9
C41A C40A H40D 110.9
N6A C40A H40D 110.9
H40C C40A H40D 108.9
N7A C41A C40A 110.2(11)
N7A C41A H41C 109.6
C40A C41A H41C 109.6
N7A C41A H41D 109.6
C40A C41A H41D 109.6
H41C C41A H41D 108.1
N6A C39A H39D 109.5
N6A C39A H39E 109.5
H39D C39A H39E 109.5
N6A C39A H39F 109.5
H39D C39A H39F 109.5
H39E C39A H39F 109.5
N6A C38A H38D 109.5
N6A C38A H38E 109.5
H38D C38A H38E 109.5
N6A C38A H38F 109.5
H38D C38A H38F 109.5
H38E C38A H38F 109.5
N7A C43A H43D 109.5
N7A C43A H43E 109.5
H43D C43A H43E 109.5
N7A C43A H43F 109.5
H43D C43A H43F 109.5
H43E C43A H43F 109.5
N7A C42A H42D 109.5
N7A C42A H42E 109.5
H42D C42A H42E 109.5
N7A C42A H42F 109.5
H42D C42A H42F 109.5
H42E C42A H42F 109.5
C40 N6 C38 116.8(9)
C40 N6 C39 104.5(8)
C38 N6 C39 105.4(9)
C40 N6 Li1 107.4(6)
C38 N6 Li1 117.2(7)
C39 N6 Li1 103.9(6)
C43A N7A C41A 112.7(16)
C43A N7A C42A 106.8(15)
C41A N7A C42A 103.2(13)
C43A N7A Li1 123.9(14)
C41A N7A Li1 104.9(12)
C42A N7A Li1 103.1(12)
C39A N6A C38A 122.4(16)
C39A N6A C40A 112.3(15)
C38A N6A C40A 100.2(11)
C39A N6A Li1 116.6(13)
C38A N6A Li1 106.6(12)
C40A N6A Li1 93.9(9)

loop_
_geom_bond_atom_site_label_1
_geom_bond_atom_site_label_2
_geom_bond_distance
As2 Si3 2.2407(8)
As2 Ni2 2.4156(5)
As2 Li2 2.540(5)
As1 Si1 2.2403(8)
As1 Ni1 2.4016(5)
As1 Li1 2.524(6)
Ni1 C16 1.915(3)
Ni1 C27 1.929(3)
Ni1 Si1 2.2331(8)
Ni2 C59 1.919(3)
Ni2 C70 1.948(3)
Ni2 Si3 2.2432(8)
Si1 N1 1.790(2)
Si1 Li1 2.699(6)
Si1 H1 1.3728
Si3 N8 1.797(2)
Si3 Li2 2.681(5)
Si3 H2 1.5702
Si2 N1 1.729(2)
Si2 C14 1.864(3)
Si2 C15 1.873(3)
Si2 C13 1.874(3)
Si4 N8 1.733(2)
Si4 C58 1.866(3)
Si4 C56 1.868(3)
Si4 C57 1.874(3)
N9 C59 1.372(3)
N9 C61 1.410(3)
N9 C65 1.459(3)
N10 C59 1.374(3)
N10 C60 1.401(4)
N10 C62 1.463(4)
N5 C27 1.375(4)
N5 C29 1.397(4)
N5 C33 1.470(4)
N12 C70 1.364(3)
N12 C72 1.399(3)
N12 C76 1.473(3)
N1 C1 1.436(3)
N11 C70 1.368(3)
N11 C71 1.399(4)
N11 C73 1.470(4)
N4 C27 1.372(4)
N4 C28 1.398(4)
N4 C30 1.465(4)
N3 C16 1.374(3)
N3 C18 1.409(4)
N3 C22 1.462(4)
N2 C16 1.367(4)
N2 C17 1.400(4)
N2 C19 1.471(4)
N8 C44 1.435(3)
N14 C86 1.454(4)
N14 C85 1.457(4)
N14 C84 1.488(5)
N14 Li2 2.110(6)
C76 C78 1.520(4)
C76 C77 1.526(4)
C76 H76 1.0000
N7 C42 1.382(13)
N7 C41 1.455(13)
N7 C43 1.545(12)
N7 Li1 2.111(12)
N13 C81 1.442(5)
N13 C83 1.453(4)
N13 C82 1.486(6)
N13 Li2 2.080(6)
C61 C60 1.346(4)
C61 C69 1.491(4)
C60 C68 1.497(4)
C65 C66 1.525(4)
C65 C67 1.531(4)
C65 H65 1.0000
C58 H58A 0.9800
C58 H58B 0.9800
C58 H58C 0.9800
C72 C71 1.351(4)
C72 C80 1.500(4)
C28 C29 1.348(5)
C28 C36 1.494(4)
C73 C75 1.513(4)
C73 C74 1.525(4)
C73 H73 1.0000
C1 C6 1.406(4)
C1 C2 1.416(4)
C44 C45 1.413(4)
C44 C49 1.414(4)
C22 C24 1.523(4)
C22 C23 1.530(4)
C22 H22 1.0000
C29 C37 1.501(4)
C77 H77A 0.9800
C77 H77B 0.9800
C77 H77C 0.9800
C19 C21 1.523(4)
C19 C20 1.527(4)
C19 H19 1.0000
C71 C79 1.502(4)
C18 C17 1.342(4)
C18 C26 1.498(4)
C15 H15A 0.9800
C15 H15B 0.9800
C15 H15C 0.9800
C14 H14A 0.9800
C14 H14B 0.9800
C14 H14C 0.9800
C17 C25 1.499(4)
C30 C31 1.512(5)
C30 C32 1.525(4)
C30 H30 1.0000
C6 C5 1.401(4)
C6 C10 1.519(5)
C49 C48 1.404(4)
C49 C53 1.520(5)
C33 C35 1.523(4)
C33 C34 1.524(4)
C33 H33 1.0000
C2 C3 1.395(4)
C2 C7 1.506(5)
C47 C48 1.374(5)
C47 C46 1.385(5)
C47 H47 0.9500
C69 H69A 0.9800
C69 H69B 0.9800
C69 H69C 0.9800
C10 C11 1.529(5)
C10 C12 1.534(5)
C10 H10 1.0000
C26 H26A 0.9800
C26 H26B 0.9800
C26 H26C 0.9800
C45 C46 1.399(4)
C45 C50 1.519(4)
C50 C52 1.528(4)
C50 C51 1.530(5)
C50 H50 1.0000
C67 H67A 0.9800
C67 H67B 0.9800
C67 H67C 0.9800
C57 H57A 0.9800
C57 H57B 0.9800
C57 H57C 0.9800
C66 H66A 0.9800
C66 H66B 0.9800
C66 H66C 0.9800
C62 C64 1.515(5)
C62 C63 1.531(4)
C62 H62 1.0000
C46 H46 0.9500
C21 H21A 0.9800
C21 H21B 0.9800
C21 H21C 0.9800
C24 H24A 0.9800
C24 H24B 0.9800
C24 H24C 0.9800
C68 H68A 0.9800
C68 H68B 0.9800
C68 H68C 0.9800
C78 H78A 0.9800
C78 H78B 0.9800
C78 H78C 0.9800
C3 C4 1.364(5)
C3 H3 0.9500
C48 H48 0.9500
C4 C5 1.389(5)
C4 H4 0.9500
C20 H20A 0.9800
C20 H20B 0.9800
C20 H20C 0.9800
C13 H13A 0.9800
C13 H13B 0.9800
C13 H13C 0.9800
C53 C54 1.528(5)
C53 C55 1.533(5)
C53 H53 1.0000
C7 C8 1.524(5)
C7 C9 1.538(5)
C7 H7 1.0000
C23 H23A 0.9800
C23 H23B 0.9800
C23 H23C 0.9800
C36 H36A 0.9800
C36 H36B 0.9800
C36 H36C 0.9800
C5 H5 0.9500
C25 H25A 0.9800
C25 H25B 0.9800
C25 H25C 0.9800
C11 H11A 0.9800
C11 H11B 0.9800
C11 H11C 0.9800
C75 H75A 0.9800
C75 H75B 0.9800
C75 H75C 0.9800
C74 H74A 0.9800
C74 H74B 0.9800
C74 H74C 0.9800
C79 H79A 0.9800
C79 H79B 0.9800
C79 H79C 0.9800
C54 H54A 0.9800
C54 H54B 0.9800
C54 H54C 0.9800
C51 H51A 0.9800
C51 H51B 0.9800
C51 H51C 0.9800
C35 H35A 0.9800
C35 H35B 0.9800
C35 H35C 0.9800
C64 H64A 0.9800
C64 H64B 0.9800
C64 H64C 0.9800
C52 H52A 0.9800
C52 H52B 0.9800
C52 H52C 0.9800
C56 H56A 0.9800
C56 H56B 0.9800
C56 H56C 0.9800
C63 H63A 0.9800
C63 H63B 0.9800
C63 H63C 0.9800
C80 H80A 0.9800
C80 H80B 0.9800
C80 H80C 0.9800
C8 H8A 0.9800
C8 H8B 0.9800
C8 H8C 0.9800
C37 H37A 0.9800
C37 H37B 0.9800
C37 H37C 0.9800
C12 H12A 0.9800
C12 H12B 0.9800
C12 H12C 0.9800
C32 H32A 0.9800
C32 H32B 0.9800
C32 H32C 0.9800
C86 H86A 0.9800
C86 H86B 0.9800
C86 H86C 0.9800
C31 H31A 0.9800
C31 H31B 0.9800
C31 H31C 0.9800
C85 H85A 0.9800
C85 H85B 0.9800
C85 H85C 0.9800
C83 C84 1.479(5)
C83 H83A 0.9900
C83 H83B 0.9900
C34 H34A 0.9800
C34 H34B 0.9800
C34 H34C 0.9800
C55 H55A 0.9800
C55 H55B 0.9800
C55 H55C 0.9800
C84 H84A 0.9900
C84 H84B 0.9900
C9 H9A 0.9800
C9 H9B 0.9800
C9 H9C 0.9800
C81 H81A 0.9800
C81 H81B 0.9800
C81 H81C 0.9800
C42 H42A 0.9800
C42 H42B 0.9800
C42 H42C 0.9800
C38 N6 1.412(13)
C38 H38A 0.9800
C38 H38B 0.9800
C38 H38C 0.9800
C92 C91 1.503(7)
C92 H92A 0.9800
C92 H92B 0.9800
C92 H92C 0.9800
C91 C90 1.517(7)
C91 H91A 0.9900
C91 H91B 0.9900
C82 H82A 0.9800
C82 H82B 0.9800
C82 H82C 0.9800
C43 H43A 0.9800
C43 H43B 0.9800
C43 H43C 0.9800
C90 C89 1.482(8)
C90 H90A 0.9900
C90 H90B 0.9900
C89 C88 1.499(8)
C89 H89A 0.9900
C89 H89B 0.9900
Li2 H2 2.1835
C88 C87 1.394(9)
C88 H88A 0.9900
C88 H88B 0.9900
C39 N6 1.653(13)
C39 H39A 0.9800
C39 H39B 0.9800
C39 H39C 0.9800
Li1 N6 2.073(12)
Li1 N7A 2.09(2)
Li1 N6A 2.10(2)
Li1 H1 2.0078
C87 H87A 0.9800
C87 H87B 0.9800
C87 H87C 0.9800
C41 C40 1.446(11)
C41 H41A 0.9900
C41 H41B 0.9900
C40 N6 1.383(12)
C40 H40A 0.9900
C40 H40B 0.9900
C40A C41A 1.572(16)
C40A N6A 1.75(2)
C40A H40C 0.9900
C40A H40D 0.9900
C41A N7A 1.45(2)
C41A H41C 0.9900
C41A H41D 0.9900
C39A N6A 1.183(19)
C39A H39D 0.9800
C39A H39E 0.9800
C39A H39F 0.9800
C38A N6A 1.46(2)
C38A H38D 0.9800
C38A H38E 0.9800
C38A H38F 0.9800
C43A N7A 1.38(2)
C43A H43D 0.9800
C43A H43E 0.9800
C43A H43F 0.9800
C42A N7A 1.67(3)
C42A H42D 0.9800
C42A H42E 0.9800
C42A H42F 0.9800
